data_7157917
loop_
_publ_author_name
'Pti\<cek, Lucija'
'Hok, Lucija'
'Grb\<ci\'c, Petra'
'Topi\'c, Filip'
'Cetina, Mario'
'Rissanen, Kari'
'Paveli\'c, Sandra Kraljevi\'c'
'Vianello, Robert'
'Racan\'e, Livio'

_publ_section_title
;
 Amidino substituted 2-aminophenols: biologically important building
 blocks for the amidino-functionalization of 2-substituted benzoxazoles.
;
_journal_issue 12
_journal_name_full 'Organic &amp; biomolecular chemistry'
_journal_page_first 2784
_journal_page_last 2793
_journal_paper_doi 10.1039/d1ob00235j
_journal_volume 19
_journal_year 2021
_chemical_formula_moiety 'C9 H12 N3 O, Cl, 2(H2 O)'
_chemical_formula_sum 'C9 H16 Cl N3 O3'
_chemical_formula_weight 249.70
_space_group_crystal_system triclinic
_space_group_IT_number 2
_space_group_name_Hall '-P 1'
_space_group_name_H-M_alt 'P -1'
_atom_sites_solution_hydrogens mixed
_atom_sites_solution_primary iterative
_atom_sites_solution_secondary difmap
_audit_creation_method SHELXL-2018/3
_audit_update_record
;
2021-02-03 deposited with the CCDC.	2021-03-02 downloaded from the CCDC.
;
_cell_angle_alpha 108.3092(11)
_cell_angle_beta 96.7180(11)
_cell_angle_gamma 102.1891(10)
_cell_formula_units_Z 2
_cell_length_a 6.7656(2)
_cell_length_b 9.4132(2)
_cell_length_c 10.2539(2)
_cell_measurement_reflns_used 2551
_cell_measurement_temperature 170.0(1)
_cell_measurement_theta_max 27.485
_cell_measurement_theta_min 0.407
_cell_volume 594.05(3)
_computing_cell_refinement 'HKL Scalepack (Otwinowski & Minor, 1997)'
_computing_data_collection 'Collect (Bruker AXS BV, 1997-2004)'
_computing_data_reduction 'HKL Denzo and Scalepack (Otwinowski & Minor, 1997)'
_computing_publication_material 'OLEX2 (Dolomanov et al., 2009) & WinGX (Farrugia, 2012)'
_computing_structure_refinement 'SHELXL-2018/3 (Sheldrick, 2015)'
_computing_structure_solution 'SHELXT 2014/5 (Sheldrick, 2015)'
_diffrn_ambient_temperature 170.0(1)
_diffrn_detector_area_resol_mean 9
_diffrn_measured_fraction_theta_full 0.995
_diffrn_measured_fraction_theta_max 0.978
_diffrn_measurement_device '95mm CCD camera on \k-goniostat'
_diffrn_measurement_device_type 'Bruker-Nonius KappaCCD with APEXII detector'
_diffrn_measurement_method '\f scans + \w scans'
_diffrn_radiation_monochromator 'horizonally mounted graphite crystal'
_diffrn_radiation_source 'fine-focus sealed tube'
_diffrn_radiation_type MoK\a
_diffrn_radiation_wavelength 0.71073
_diffrn_reflns_av_R_equivalents 0.0414
_diffrn_reflns_av_unetI/netI 0.0362
_diffrn_reflns_Laue_measured_fraction_full 0.995
_diffrn_reflns_Laue_measured_fraction_max 0.978
_diffrn_reflns_limit_h_max 8
_diffrn_reflns_limit_h_min -8
_diffrn_reflns_limit_k_max 12
_diffrn_reflns_limit_k_min -12
_diffrn_reflns_limit_l_max 13
_diffrn_reflns_limit_l_min -13
_diffrn_reflns_number 11385
_diffrn_reflns_point_group_measured_fraction_full 0.995
_diffrn_reflns_point_group_measured_fraction_max 0.978
_diffrn_reflns_theta_full 25.250
_diffrn_reflns_theta_max 27.377
_diffrn_reflns_theta_min 2.572
_exptl_absorpt_coefficient_mu 0.319
_exptl_absorpt_correction_T_max 0.7455
_exptl_absorpt_correction_T_min 0.6589
_exptl_absorpt_correction_type multi-scan
_exptl_absorpt_process_details 'SADABS 2008 (Sheldrick, 1996)'
_exptl_crystal_colour 'pale yellow'
_exptl_crystal_density_diffrn 1.396
_exptl_crystal_density_method 'not measured'
_exptl_crystal_description plate
_exptl_crystal_F_000 264
_exptl_crystal_recrystallization_method 'Re-crystallisation from solvent: water'
_exptl_crystal_size_max 0.410
_exptl_crystal_size_mid 0.180
_exptl_crystal_size_min 0.070
_refine_diff_density_max 0.243
_refine_diff_density_min -0.229
_refine_diff_density_rms 0.042
_refine_ls_extinction_method none
_refine_ls_goodness_of_fit_ref 1.054
_refine_ls_hydrogen_treatment constr
_refine_ls_matrix_type full
_refine_ls_number_parameters 160
_refine_ls_number_reflns 2641
_refine_ls_number_restraints 73
_refine_ls_restrained_S_all 1.043
_refine_ls_R_factor_all 0.0497
_refine_ls_R_factor_gt 0.0404
_refine_ls_shift/su_max 0.001
_refine_ls_shift/su_mean 0.000
_refine_ls_structure_factor_coef Fsqd
_refine_ls_weighting_details 'w=1/[\s^2^(Fo^2^)+(0.0370P)^2^+0.2537P] where P=(Fo^2^+2Fc^2^)/3'
_refine_ls_weighting_scheme calc
_refine_ls_wR_factor_gt 0.0979
_refine_ls_wR_factor_ref 0.1038
_reflns_Friedel_coverage 0.000
_reflns_number_gt 2227
_reflns_number_total 2641
_reflns_threshold_expression 'I > 2\s(I)'
_cod_data_source_file d1ob00235j3.cif
_cod_data_source_block 8h_170K
_cod_depositor_comments 'Adding full bibliography for 7157911--7157921.cif.'
_cod_original_cell_volume 594.05(2)
_cod_database_code 7157917
_shelx_shelxl_version_number 2018/3
_shelx_space_group_comment
;
The symmetry employed for this shelxl refinement is uniquely defined
by the following loop, which should always be used as a source of
symmetry information in preference to the above space-group names.
They are only intended as comments.
;
_shelx_estimated_absorpt_t_min 0.880
_shelx_estimated_absorpt_t_max 0.978

loop_
_space_group_symop_operation_xyz
'x, y, z'
'-x, -y, -z'

loop_
_atom_site_label
_atom_site_type_symbol
_atom_site_fract_x
_atom_site_fract_y
_atom_site_fract_z
_atom_site_U_iso_or_equiv
_atom_site_adp_type
_atom_site_occupancy
_atom_site_site_symmetry_order
_atom_site_calc_flag
_atom_site_refinement_flags_posn
_atom_site_refinement_flags_adp
_atom_site_refinement_flags_occupancy
_atom_site_disorder_assembly
_atom_site_disorder_group
Cl1 Cl 1.10452(7) 0.16387(5) 0.84797(4) 0.04507(15) Uani 1 1 d . . . . .
O1W O 0.7185(2) 0.17096(17) 0.64754(15) 0.0536(4) Uani 1 1 d G . . . .
H11W H 0.825762 0.163593 0.698147 0.080 Uiso 1 1 d G U . . .
H12W H 0.716148 0.123880 0.559321 0.080 Uiso 1 1 d G U . . .
O2W O 0.3549(2) -0.03969(16) 0.65441(16) 0.0556(4) Uani 1 1 d G . . . .
H2WA H 0.274529 0.011204 0.697903 0.083 Uiso 1 1 d G U . . .
H2WB H 0.472437 0.024512 0.661916 0.083 Uiso 1 1 d G U . . .
C1 C 0.8055(3) 0.7093(2) 0.67443(17) 0.0376(4) Uani 1 1 d D . . . .
C2 C 0.7705(3) 0.54737(19) 0.63446(17) 0.0360(4) Uani 1 1 d D . . . .
H2' H 0.767396 0.500683 0.704230 0.043 Uiso 0.052(3) 1 calc R U P A 2
O1 O 0.7706(2) 0.49067(16) 0.74231(13) 0.0488(4) Uani 0.948(3) 1 d D . P A 1
H1 H 0.747805 0.393691 0.709897 0.073 Uiso 0.948(3) 1 calc R U P A 1
C3 C 0.7407(3) 0.45599(19) 0.49655(17) 0.0356(4) Uani 1 1 d D . . . .
H3 H 0.717790 0.346927 0.471956 0.043 Uiso 1 1 calc R U . . .
C4 C 0.7437(2) 0.52151(18) 0.39145(17) 0.0341(3) Uani 1 1 d D . . . .
C5 C 0.7757(3) 0.6814(2) 0.42976(18) 0.0412(4) Uani 1 1 d D . . . .
H5 H 0.776017 0.727539 0.359618 0.049 Uiso 1 1 calc R U . . .
C6 C 0.8070(3) 0.7730(2) 0.56834(19) 0.0446(4) Uani 1 1 d D . . . .
H6 H 0.830047 0.882072 0.592516 0.053 Uiso 0.948(3) 1 calc R U P A 1
O1' O 0.855(4) 0.9304(10) 0.6019(19) 0.0488(4) Uani 0.052(3) 1 d D . P A 2
H1' H 0.953914 0.972271 0.670751 0.073 Uiso 0.052(3) 1 calc DR U P A 2
C7 C 0.7148(2) 0.42521(19) 0.24567(17) 0.0345(3) Uani 1 1 d . . . . .
C8 C 0.6443(3) 0.2088(2) 0.04589(19) 0.0474(4) Uani 1 1 d . . . . .
H8A H 0.497511 0.153276 0.005236 0.057 Uiso 1 1 calc R U . . .
H8B H 0.731214 0.137396 0.013635 0.057 Uiso 1 1 calc R U . . .
C9 C 0.7070(3) 0.3545(2) 0.00822(19) 0.0497(5) Uani 1 1 d . . . . .
H9A H 0.841740 0.363676 -0.021515 0.060 Uiso 1 1 calc R U . . .
H9B H 0.601751 0.355055 -0.067186 0.060 Uiso 1 1 calc R U . . .
N1 N 0.8313(3) 0.79922(19) 0.81175(16) 0.0507(4) Uani 1 1 d G . . . .
H1A H 0.893992 0.902702 0.844682 0.076 Uiso 1 1 d DG U . . .
H1B H 0.845004 0.761075 0.882642 0.076 Uiso 1 1 d DG U . . .
N2 N 0.6802(2) 0.27297(17) 0.19863(15) 0.0420(3) Uani 1 1 d . . . . .
H2A H 0.678941 0.216709 0.252888 0.050 Uiso 1 1 calc R U . . .
N3 N 0.7197(3) 0.47799(17) 0.14007(15) 0.0434(4) Uani 1 1 d . . . . .
H3A H 0.729387 0.575296 0.148471 0.052 Uiso 1 1 calc R U . . .

loop_
_atom_site_aniso_label
_atom_site_aniso_U_11
_atom_site_aniso_U_22
_atom_site_aniso_U_33
_atom_site_aniso_U_23
_atom_site_aniso_U_13
_atom_site_aniso_U_12
Cl1 0.0583(3) 0.0414(2) 0.0364(2) 0.01546(18) 0.01095(19) 0.01111(19)
O1W 0.0635(9) 0.0494(8) 0.0494(8) 0.0205(7) 0.0064(7) 0.0153(7)
O2W 0.0612(9) 0.0473(8) 0.0635(9) 0.0216(7) 0.0220(7) 0.0164(7)
C1 0.0387(9) 0.0397(9) 0.0342(8) 0.0118(7) 0.0101(7) 0.0102(7)
C2 0.0359(9) 0.0416(9) 0.0360(8) 0.0197(7) 0.0086(7) 0.0113(7)
O1 0.0702(10) 0.0444(8) 0.0365(7) 0.0202(6) 0.0111(6) 0.0154(7)
C3 0.0367(9) 0.0343(8) 0.0380(9) 0.0153(7) 0.0078(7) 0.0096(7)
C4 0.0335(8) 0.0357(8) 0.0350(8) 0.0143(7) 0.0083(6) 0.0091(7)
C5 0.0538(11) 0.0369(9) 0.0373(9) 0.0182(7) 0.0125(8) 0.0108(8)
C6 0.0598(12) 0.0323(8) 0.0408(9) 0.0127(7) 0.0116(8) 0.0097(8)
O1' 0.0702(10) 0.0444(8) 0.0365(7) 0.0202(6) 0.0111(6) 0.0154(7)
C7 0.0316(8) 0.0371(8) 0.0360(8) 0.0143(7) 0.0079(6) 0.0088(7)
C8 0.0557(11) 0.0435(10) 0.0377(9) 0.0086(8) 0.0078(8) 0.0112(8)
C9 0.0647(13) 0.0477(11) 0.0349(9) 0.0118(8) 0.0126(8) 0.0138(9)
N1 0.0686(11) 0.0453(9) 0.0349(8) 0.0104(7) 0.0126(7) 0.0119(8)
N2 0.0540(9) 0.0349(8) 0.0365(8) 0.0128(6) 0.0097(6) 0.0092(6)
N3 0.0613(10) 0.0363(8) 0.0342(7) 0.0136(6) 0.0122(7) 0.0128(7)

loop_
_atom_type_symbol
_atom_type_description
_atom_type_scat_dispersion_real
_atom_type_scat_dispersion_imag
_atom_type_scat_source
C C 0.0033 0.0016 'International Tables Vol C Tables 4.2.6.8 and 6.1.1.4'
H H 0.0000 0.0000 'International Tables Vol C Tables 4.2.6.8 and 6.1.1.4'
Cl Cl 0.1484 0.1585 'International Tables Vol C Tables 4.2.6.8 and 6.1.1.4'
N N 0.0061 0.0033 'International Tables Vol C Tables 4.2.6.8 and 6.1.1.4'
O O 0.0106 0.0060 'International Tables Vol C Tables 4.2.6.8 and 6.1.1.4'

loop_
_geom_angle_atom_site_label_1
_geom_angle_atom_site_label_2
_geom_angle_atom_site_label_3
_geom_angle
_geom_angle_site_symmetry_1
_geom_angle_site_symmetry_3
_geom_angle_publ_flag
H11W O1W H12W 109.5 . . ?
H2WA O2W H2WB 109.5 . . ?
N1 C1 C6 121.66(16) . . ?
N1 C1 C2 120.70(15) . . ?
C6 C1 C2 117.62(15) . . ?
C3 C2 O1 123.62(15) . . ?
C3 C2 C1 121.05(15) . . ?
O1 C2 C1 115.33(15) . . ?
C3 C2 H2' 119.5 . . ?
C1 C2 H2' 119.5 . . ?
C2 O1 H1 109.5 . . ?
C2 C3 C4 120.73(15) . . ?
C2 C3 H3 119.6 . . ?
C4 C3 H3 119.6 . . ?
C5 C4 C3 118.66(15) . . ?
C5 C4 C7 120.54(15) . . ?
C3 C4 C7 120.80(15) . . ?
C6 C5 C4 120.52(16) . . ?
C6 C5 H5 119.7 . . ?
C4 C5 H5 119.7 . . ?
O1' C6 C5 118.4(8) . . ?
O1' C6 C1 120.0(8) . . ?
C5 C6 C1 121.42(16) . . ?
C5 C6 H6 119.3 . . ?
C1 C6 H6 119.3 . . ?
C6 O1' H1' 109.5 . . ?
N2 C7 N3 110.16(15) . . ?
N2 C7 C4 125.13(15) . . ?
N3 C7 C4 124.71(15) . . ?
N2 C8 C9 102.07(14) . . ?
N2 C8 H8A 111.4 . . ?
C9 C8 H8A 111.4 . . ?
N2 C8 H8B 111.4 . . ?
C9 C8 H8B 111.4 . . ?
H8A C8 H8B 109.2 . . ?
N3 C9 C8 102.30(14) . . ?
N3 C9 H9A 111.3 . . ?
C8 C9 H9A 111.3 . . ?
N3 C9 H9B 111.3 . . ?
C8 C9 H9B 111.3 . . ?
H9A C9 H9B 109.2 . . ?
C1 N1 H1A 122.4 . . ?
C1 N1 H1B 122.5 . . ?
H1A N1 H1B 109.5 . . ?
C7 N2 C8 112.00(14) . . ?
C7 N2 H2A 124.0 . . ?
C8 N2 H2A 124.0 . . ?
C7 N3 C9 111.53(14) . . ?
C7 N3 H3A 124.2 . . ?
C9 N3 H3A 124.2 . . ?

loop_
_geom_bond_atom_site_label_1
_geom_bond_atom_site_label_2
_geom_bond_distance
_geom_bond_site_symmetry_2
_geom_bond_publ_flag
O1W H11W 0.8699 . ?
O1W H12W 0.8699 . ?
O2W H2WA 0.8699 . ?
O2W H2WB 0.8699 . ?
C1 N1 1.364(2) . ?
C1 C6 1.398(2) . ?
C1 C2 1.407(2) . ?
C2 C3 1.370(2) . ?
C2 O1 1.371(2) . ?
C2 H2' 0.9500 . ?
O1 H1 0.8400 . ?
C3 C4 1.400(2) . ?
C3 H3 0.9500 . ?
C4 C5 1.392(2) . ?
C4 C7 1.449(2) . ?
C5 C6 1.375(2) . ?
C5 H5 0.9500 . ?
C6 O1' 1.367(8) . ?
C6 H6 0.9500 . ?
O1' H1' 0.8400 . ?
C7 N2 1.319(2) . ?
C7 N3 1.327(2) . ?
C8 N2 1.460(2) . ?
C8 C9 1.528(3) . ?
C8 H8A 0.9900 . ?
C8 H8B 0.9900 . ?
C9 N3 1.460(2) . ?
C9 H9A 0.9900 . ?
C9 H9B 0.9900 . ?
N1 H1A 0.9100 . ?
N1 H1B 0.9100 . ?
N2 H2A 0.8800 . ?
N3 H3A 0.8800 . ?

loop_
_geom_torsion_atom_site_label_1
_geom_torsion_atom_site_label_2
_geom_torsion_atom_site_label_3
_geom_torsion_atom_site_label_4
_geom_torsion
_geom_torsion_site_symmetry_1
_geom_torsion_site_symmetry_2
_geom_torsion_site_symmetry_3
_geom_torsion_site_symmetry_4
_geom_torsion_publ_flag
N1 C1 C2 C3 178.83(16) . . . . ?
C6 C1 C2 C3 0.5(3) . . . . ?
N1 C1 C2 O1 -1.7(2) . . . . ?
C6 C1 C2 O1 179.97(16) . . . . ?
O1 C2 C3 C4 -179.60(16) . . . . ?
C1 C2 C3 C4 -0.2(3) . . . . ?
C2 C3 C4 C5 -0.5(2) . . . . ?
C2 C3 C4 C7 179.23(15) . . . . ?
C3 C4 C5 C6 1.0(3) . . . . ?
C7 C4 C5 C6 -178.79(17) . . . . ?
C4 C5 C6 O1' 174.6(13) . . . . ?
C4 C5 C6 C1 -0.7(3) . . . . ?
N1 C1 C6 O1' 6.5(14) . . . . ?
C2 C1 C6 O1' -175.3(13) . . . . ?
N1 C1 C6 C5 -178.36(18) . . . . ?
C2 C1 C6 C5 -0.1(3) . . . . ?
C5 C4 C7 N2 -178.85(17) . . . . ?
C3 C4 C7 N2 1.4(3) . . . . ?
C5 C4 C7 N3 1.3(3) . . . . ?
C3 C4 C7 N3 -178.51(16) . . . . ?
N2 C8 C9 N3 -13.20(19) . . . . ?
N3 C7 N2 C8 -3.9(2) . . . . ?
C4 C7 N2 C8 176.23(16) . . . . ?
C9 C8 N2 C7 11.2(2) . . . . ?
N2 C7 N3 C9 -5.9(2) . . . . ?
C4 C7 N3 C9 174.00(16) . . . . ?
C8 C9 N3 C7 12.3(2) . . . . ?
